data_7246228
loop_
_publ_author_name
'Surov, Artem O.'
'Vasilev, Nikita A.'
'Magdysyuk, Oxana V.'
'Perlovich, German L.'
'Varlamova, Anastasiya I.'
'Arkhipov, Ivan A.'
'Odoevskaya, Irina M.'

_publ_section_title
;
 Structural features, dissolution performance and anthelmintic efficacy of
 multicomponent solid forms of fenbendazole with maleic and oxalic acids
;
_journal_issue 8
_journal_name_full CrystEngComm
_journal_page_first 1301
_journal_page_last 1312
_journal_paper_doi 10.1039/D2CE01644C
_journal_volume 25
_journal_year 2023
_chemical_formula_moiety 'C15 H13 N3 O2 S, C2 H2 O4'
_chemical_formula_sum 'C17 H15 N3 O6 S'
_chemical_formula_weight 389.38
_chemical_name_systematic 'Fenbendazole - Oxalic acid'
_space_group_IT_number 9
_space_group_name_Hall 'C -2yc'
_space_group_name_H-M_alt 'C 1 c 1'
_symmetry_cell_setting monoclinic
_symmetry_space_group_name_H-M 'C 1 c 1'
_atom_sites_solution_hydrogens geom
_audit_update_record
;
2022-11-22 deposited with the CCDC.	2023-02-01 downloaded from the CCDC.
;
_cell_angle_alpha 90
_cell_angle_beta 46.3627(19)
_cell_angle_gamma 90
_cell_formula_units_Z 4
_cell_length_a 26.15106(90)
_cell_length_b 5.62505(16)
_cell_length_c 16.88572(40)
_cell_volume 1797.66(11)
_computing_structure_refinement 'Topas 4.2'
_computing_structure_solution 'Topas 4.2'
_diffrn_ambient_temperature 293(2)
_diffrn_measurement_device_type 'beamline I12-JEEP, Diamond'
_diffrn_measurement_method 'powder synchrotron X-ray diffraction'
_diffrn_radiation_wavelength 0.22826
_diffrn_reflns_theta_max 6.35
_diffrn_reflns_theta_min 0.6
_exptl_absorpt_coefficient_mu 0.032
_exptl_crystal_density_diffrn 1.439(1)
_exptl_crystal_density_method 'not measured'
_exptl_crystal_description powder
_refine_ls_goodness_of_fit_ref 0.50
_refine_ls_number_parameters 30
_cod_data_source_file d2ce01644c2.cif
_cod_data_source_block CSD_CIF_2
_cod_depositor_comments 'Adding full bibliography for 7246227--7246228.cif.'
_cod_original_sg_symbol_H-M Cc
_cod_database_code 7246228
_refine_ls_rwp_factor_ref 0.0172
_refine_ls_r_bragg_factor_all 0.0572

loop_
_symmetry_equiv_pos_as_xyz
'x, -y, z+1/2'
'x, y, z'
'x+1/2, -y+1/2, z+1/2'
'x+1/2, y+1/2, z'

loop_
_atom_site_label
_atom_site_type_symbol
_atom_site_symmetry_multiplicity
_atom_site_fract_x
_atom_site_fract_y
_atom_site_fract_z
_atom_site_occupancy
_atom_site_B_iso_or_equiv
S1a S 4 0.653606 -0.01055 0.147392 1 3.24(51)
O1a O 4 0.589823 1.337565 -0.141513 1 4.68(86)
O2a O 4 0.509836 1.035569 -0.040786 1 4.68(86)
N1a N 4 0.548218 0.711363 0.034648 1 4.68(73)
N2a N 4 0.661996 0.723724 -0.058203 1 4.68(73)
H2a H 4 0.499687 0.748854 0.061473 1 7.0(11)
N3a N 4 0.620348 1.02307 -0.100817 1 4.68(73)
H1a H 4 0.670153 1.099911 -0.150225 1 7.0(11)
C1a C 4 0.561302 0.524022 0.073038 1 0.70(45)
C2a C 4 0.63371 0.534564 0.014388 1 0.70(45)
C3a C 4 0.665437 0.376496 0.032732 1 0.70(45)
H3a H 4 0.721309 0.388264 -0.01257 1 1.05(68)
C4a C 4 0.621758 0.203719 0.113127 1 0.70(45)
C5a C 4 0.54928 0.189253 0.170563 1 0.70(45)
H5a H 4 0.516754 0.051573 0.232554 1 1.05(68)
C6a C 4 0.51796 0.34754 0.151065 1 0.70(45)
H6a H 4 0.462566 0.332272 0.193731 1 1.05(68)
C7a C 4 0.609586 0.827229 -0.043937 1 0.70(45)
C8a C 4 0.567513 1.125568 -0.090224 1 0.70(45)
C9a C 4 0.539296 1.456844 -0.13848 1 0.70(45)
H9_1a H 4 0.488013 1.469942 -0.053937 1 1.05(68)
H9_2a H 4 0.561589 1.633006 -0.173179 1 1.05(68)
H9_3a H 4 0.534354 1.358674 -0.189059 1 1.05(68)
C10a C 4 0.737432 0.104358 0.086522 1 0.70(45)
C11a C 4 0.742303 0.307508 0.129167 1 0.70(45)
H11a H 4 0.694673 0.401161 0.198569 1 1.05(68)
C12a C 4 0.808446 0.390253 0.082032 1 0.70(45)
H12a H 4 0.811726 0.548131 0.115633 1 1.05(68)
C13a C 4 0.86975 0.269435 -0.006205 1 0.70(45)
H13a H 4 0.920959 0.334109 -0.04069 1 1.05(68)
C14a C 4 0.864646 0.066012 -0.047756 1 0.70(45)
H14a H 4 0.912157 -0.029148 -0.116617 1 1.05(68)
C15a C 4 0.798671 -0.016537 -0.002149 1 0.70(45)
H15a H 4 0.794492 -0.173527 -0.035187 1 1.05(68)
C1b C 4 0.313605 1.340103 0.254259 1 3.42(49)
C2b C 4 0.346486 1.591154 0.226232 1 3.42(49)
O1b O 4 0.410822 1.613044 0.145459 1 3.42(49)
O2b O 4 0.302332 1.75717 0.290944 1 3.42(49)
O3b O 4 0.353511 1.17459 0.24309 1 3.42(49)
O4b O 4 0.25621 1.304707 0.282508 1 3.42(49)
H1b H 4 0.331828 1.002774 0.260684 1 5.12(73)
H2b H 4 0.716651 0.763524 -0.119373 1 5.12(73)
